data_7234119
loop_
_publ_author_name
'Yang Xing'
'Chun Liu'
'Xinlong Song'
'Jiuyan Li'

_publ_section_title
;
 Photostable trifluoromethyl-substituted platinum(ii) emitters for
 continuous monitoring of molecular oxygen
;
_journal_name_full 'Journal of Materials Chemistry C'
_journal_page_first 2166
_journal_page_last 2174
_journal_paper_doi 10.1039/C4TC02915A
_journal_volume 3
_journal_year 2015
_chemical_formula_sum 'C17 H13 F4 N O2 Pt'
_chemical_formula_weight 534.37
_space_group_IT_number 2
_space_group_name_Hall '-P 1'
_space_group_name_H-M_alt 'P -1'
_symmetry_cell_setting triclinic
_symmetry_space_group_name_H-M 'P -1'
_atom_sites_solution_hydrogens geom
_atom_sites_solution_primary direct
_atom_sites_solution_secondary difmap
_cell_angle_alpha 89.883(3)
_cell_angle_beta 82.150(3)
_cell_angle_gamma 65.050(3)
_cell_formula_units_Z 4
_cell_length_a 11.7020(6)
_cell_length_b 12.4402(7)
_cell_length_c 12.7534(7)
_cell_measurement_reflns_used 6084
_cell_measurement_temperature 296(2)
_cell_measurement_theta_max 27.42
_cell_measurement_theta_min 2.35
_cell_volume 1664.35(16)
_computing_cell_refinement 'Bruker SMART'
_computing_data_collection 'Bruker SMART'
_computing_data_reduction 'Bruker SAINT'
_computing_molecular_graphics 'Bruker SHELXTL'
_computing_publication_material 'Bruker SHELXTL'
_computing_structure_refinement 'SHELXL-97 (Sheldrick, 1997)'
_computing_structure_solution 'SHELXS-97 (Sheldrick, 1990)'
_diffrn_ambient_temperature 296(2)
_diffrn_measured_fraction_theta_full 0.992
_diffrn_measured_fraction_theta_max 0.992
_diffrn_measurement_device_type 'Bruker APEX-II CCD'
_diffrn_measurement_method '\f and \w scans'
_diffrn_radiation_monochromator graphite
_diffrn_radiation_source 'fine-focus sealed tube'
_diffrn_radiation_type MoK\a
_diffrn_radiation_wavelength 0.71073
_diffrn_reflns_av_R_equivalents 0.0323
_diffrn_reflns_av_sigmaI/netI 0.0461
_diffrn_reflns_limit_h_max 13
_diffrn_reflns_limit_h_min -13
_diffrn_reflns_limit_k_max 14
_diffrn_reflns_limit_k_min -14
_diffrn_reflns_limit_l_max 15
_diffrn_reflns_limit_l_min -8
_diffrn_reflns_number 11633
_diffrn_reflns_theta_full 25.00
_diffrn_reflns_theta_max 25.00
_diffrn_reflns_theta_min 1.61
_exptl_absorpt_coefficient_mu 8.482
_exptl_absorpt_correction_T_max 0.7456
_exptl_absorpt_correction_T_min 0.3674
_exptl_absorpt_correction_type multi-scan
_exptl_absorpt_process_details 'SADABS (Sheldrick, 1996)'
_exptl_crystal_colour yellow
_exptl_crystal_density_diffrn 2.133
_exptl_crystal_density_method 'not measured'
_exptl_crystal_description cuboid
_exptl_crystal_F_000 1008
_exptl_crystal_size_max 0.40
_exptl_crystal_size_mid 0.15
_exptl_crystal_size_min 0.15
_refine_diff_density_max 2.223
_refine_diff_density_min -0.844
_refine_diff_density_rms 0.153
_refine_ls_extinction_method none
_refine_ls_goodness_of_fit_ref 1.059
_refine_ls_hydrogen_treatment constr
_refine_ls_matrix_type full
_refine_ls_number_parameters 451
_refine_ls_number_reflns 5814
_refine_ls_number_restraints 0
_refine_ls_restrained_S_all 1.059
_refine_ls_R_factor_all 0.0410
_refine_ls_R_factor_gt 0.0342
_refine_ls_shift/su_max 0.001
_refine_ls_shift/su_mean 0.000
_refine_ls_structure_factor_coef Fsqd
_refine_ls_weighting_details 'calc w=1/[\s^2^(Fo^2^)+(0.0508P)^2^+0.0000P] where P=(Fo^2^+2Fc^2^)/3'
_refine_ls_weighting_scheme calc
_refine_ls_wR_factor_gt 0.0885
_refine_ls_wR_factor_ref 0.0913
_reflns_number_gt 4954
_reflns_number_total 5814
_reflns_threshold_expression >2sigma(I)
_cod_data_source_file J-Mater-Chem-C-2015-3-2166.cif
_cod_data_source_block q1
_cod_depositor_comments
;
The following automatic conversions were performed:

data item '_exptl_absorpt_correction_type' value 'multi scan' was
changed to 'multi-scan' in accordance with the built-in table derived
from the CIF Core dictionary named 'cif_core.dic' version 2.4.5 last
updated on 2014-11-21.

data item '_symmetry_cell_setting' value 'Triclinic' was changed to
'triclinic' in accordance with the built-in table derived from the
CIF Core dictionary named 'cif_core.dic' version 2.4.5 last updated
on 2014-11-21.

Automatic conversion script
Id: cif_fix_values 6909 2019-04-08 15:41:33Z antanas 

2024-11-08
Z value and formula fixed to values more according to usual
chemical conventions.                 miguel
;
_cod_original_formula_sum 'C34 H26 F8 N2 O4 Pt2'
_cod_original_formula_weight 1068.75
_cod_original_formula_units_Z 2
_cod_original_sg_symbol_H-M 'P-1   '
_cod_database_code 7234119

loop_
_symmetry_equiv_pos_as_xyz
'x, y, z'
'-x, -y, -z'

loop_
_atom_site_label
_atom_site_type_symbol
_atom_site_fract_x
_atom_site_fract_y
_atom_site_fract_z
_atom_site_U_iso_or_equiv
_atom_site_adp_type
_atom_site_occupancy
_atom_site_symmetry_multiplicity
_atom_site_calc_flag
_atom_site_refinement_flags
_atom_site_disorder_assembly
_atom_site_disorder_group
Pt1 Pt 0.52239(2) 0.91637(2) 1.129160(17) 0.04068(10) Uani 1 1 d . . .
Pt2 Pt 0.54530(2) 0.57127(2) 0.618712(17) 0.04156(10) Uani 1 1 d . . .
N1 N 0.4064(5) 0.6746(4) 0.5399(4) 0.0431(12) Uani 1 1 d . . .
O4 O 0.3987(4) 1.0159(4) 1.2517(3) 0.0512(10) Uani 1 1 d . . .
O2 O 0.6978(4) 0.4698(4) 0.6844(3) 0.0515(11) Uani 1 1 d . . .
C23 C 0.4367(7) 0.8234(5) 0.9690(5) 0.0489(16) Uani 1 1 d . . .
O1 O 0.4214(4) 0.5466(4) 0.7394(3) 0.0514(11) Uani 1 1 d . . .
C22 C 0.5728(7) 0.7811(5) 0.9321(4) 0.0458(15) Uani 1 1 d . . .
C24 C 0.3930(6) 0.8912(5) 1.0638(5) 0.0438(14) Uani 1 1 d . . .
C5 C 0.4454(6) 0.7177(5) 0.4491(4) 0.0434(15) Uani 1 1 d . . .
C7 C 0.6518(6) 0.6029(5) 0.4993(4) 0.0444(15) Uani 1 1 d . . .
C6 C 0.5811(7) 0.6782(5) 0.4266(5) 0.0482(15) Uani 1 1 d . . .
C8 C 0.7839(7) 0.5609(6) 0.4817(5) 0.0517(16) Uani 1 1 d . . .
H8A H 0.8331 0.5118 0.5290 0.062 Uiso 1 1 calc R . .
C12 C 0.4585(7) 0.4814(6) 0.8157(5) 0.0504(16) Uani 1 1 d . . .
C1 C 0.2837(7) 0.7012(5) 0.5698(5) 0.0491(15) Uani 1 1 d . . .
H1A H 0.2595 0.6707 0.6312 0.059 Uiso 1 1 calc R . .
C14 C 0.6941(7) 0.4164(6) 0.7705(5) 0.0553(17) Uani 1 1 d . . .
C13 C 0.5853(7) 0.4203(6) 0.8329(5) 0.0563(18) Uani 1 1 d . . .
H13A H 0.5981 0.3773 0.8933 0.068 Uiso 1 1 calc R . .
C18 C 0.7581(7) 0.7799(6) 0.9837(5) 0.0530(16) Uani 1 1 d . . .
H18A H 0.7968 0.8047 1.0315 0.064 Uiso 1 1 calc R . .
C31 C 0.6620(7) 0.9908(6) 1.2701(5) 0.0502(16) Uani 1 1 d . . .
C30 C 0.5470(8) 1.0528(7) 1.3395(6) 0.0602(19) Uani 1 1 d . . .
H30A H 0.5522 1.0929 1.3988 0.072 Uiso 1 1 calc R . .
C29 C 0.4276(7) 1.0610(6) 1.3296(5) 0.0517(17) Uani 1 1 d . . .
C19 C 0.8321(7) 0.7083(7) 0.8960(6) 0.0635(19) Uani 1 1 d . . .
C25 C 0.2637(7) 0.9331(7) 1.1046(6) 0.0609(19) Uani 1 1 d . . .
H25A H 0.2301 0.9796 1.1679 0.073 Uiso 1 1 calc R . .
C4 C 0.3525(8) 0.7908(7) 0.3910(6) 0.061(2) Uani 1 1 d . . .
H4A H 0.3773 0.8208 0.3295 0.073 Uiso 1 1 calc R . .
C2 C 0.1911(7) 0.7729(6) 0.5122(5) 0.0570(17) Uani 1 1 d . . .
C3 C 0.2273(7) 0.8194(7) 0.4215(6) 0.0604(19) Uani 1 1 d . . .
H3A H 0.1665 0.8693 0.3823 0.072 Uiso 1 1 calc R . .
C28 C 0.3544(9) 0.7957(7) 0.9116(6) 0.060(2) Uani 1 1 d . . .
H28A H 0.3858 0.7503 0.8476 0.073 Uiso 1 1 calc R . .
C21 C 0.6451(8) 0.7111(7) 0.8427(6) 0.061(2) Uani 1 1 d . . .
H21A H 0.6053 0.6895 0.7937 0.073 Uiso 1 1 calc R . .
C11 C 0.6401(7) 0.7100(6) 0.3385(5) 0.0512(17) Uani 1 1 d . . .
H11A H 0.5921 0.7586 0.2903 0.061 Uiso 1 1 calc R . .
C26 C 0.1870(7) 0.9034(7) 1.0479(6) 0.0636(19) Uani 1 1 d . . .
C27 C 0.2284(9) 0.8380(8) 0.9538(7) 0.073(2) Uani 1 1 d . . .
H27A H 0.1719 0.8223 0.9188 0.088 Uiso 1 1 calc R . .
C20 C 0.7736(9) 0.6730(7) 0.8247(6) 0.068(2) Uani 1 1 d . . .
H20A H 0.8218 0.6237 0.7651 0.082 Uiso 1 1 calc R . .
C10 C 0.7715(9) 0.6687(7) 0.3230(6) 0.067(2) Uani 1 1 d . . .
H10A H 0.8129 0.6915 0.2658 0.080 Uiso 1 1 calc R . .
F4 F 0.9693(4) 0.5506(5) 0.3765(3) 0.0837(13) Uani 1 1 d . . .
F1 F 0.0320(6) 0.7203(6) 0.5919(6) 0.141(3) Uani 1 1 d . . .
F2 F 0.0016(7) 0.8882(7) 0.6171(9) 0.199(5) Uani 1 1 d . . .
C17 C 0.0557(8) 0.8023(8) 0.5489(8) 0.077(2) Uani 1 1 d . . .
F3 F -0.0127(7) 0.8333(12) 0.4750(6) 0.233(6) Uani 1 1 d . . .
N2 N 0.6340(5) 0.8146(4) 1.0021(4) 0.0426(12) Uani 1 1 d . . .
C15 C 0.3550(8) 0.4735(8) 0.8934(6) 0.071(2) Uani 1 1 d . . .
H15A H 0.2740 0.5194 0.8712 0.106 Uiso 1 1 calc R . .
H15B H 0.3562 0.5040 0.9622 0.106 Uiso 1 1 calc R . .
H15C H 0.3683 0.3921 0.8969 0.106 Uiso 1 1 calc R . .
C16 C 0.8217(8) 0.3476(7) 0.8036(6) 0.078(2) Uani 1 1 d . . .
H16A H 0.8867 0.3530 0.7520 0.117 Uiso 1 1 calc R . .
H16B H 0.8366 0.2659 0.8088 0.117 Uiso 1 1 calc R . .
H16C H 0.8237 0.3798 0.8714 0.117 Uiso 1 1 calc R . .
C9 C 0.8397(7) 0.5930(6) 0.3940(5) 0.0601(18) Uani 1 1 d . . .
F8 F 0.0605(5) 0.9427(5) 1.0916(4) 0.0955(15) Uani 1 1 d . . .
F5 F 1.0174(6) 0.6645(10) 0.9682(6) 0.181(4) Uani 1 1 d . . .
C34 C 0.9716(10) 0.6644(14) 0.8858(9) 0.111(4) Uani 1 1 d . . .
F6 F 1.0342(7) 0.5708(12) 0.8366(13) 0.289(9) Uani 1 1 d . . .
F7 F 1.0113(9) 0.7282(17) 0.8308(12) 0.295(10) Uani 1 1 d . . .
O3 O 0.6735(4) 0.9318(4) 1.1863(3) 0.0491(10) Uani 1 1 d . . .
C33 C 0.7816(7) 0.9892(8) 1.2988(6) 0.074(2) Uani 1 1 d . . .
H33A H 0.8517 0.9438 1.2448 0.111 Uiso 1 1 calc R . .
H33B H 0.7967 0.9538 1.3654 0.111 Uiso 1 1 calc R . .
H33C H 0.7737 1.0691 1.3046 0.111 Uiso 1 1 calc R . .
C32 C 0.3139(8) 1.1294(8) 1.4119(6) 0.078(3) Uani 1 1 d . . .
H32A H 0.2397 1.1252 1.3920 0.117 Uiso 1 1 calc R . .
H32B H 0.3007 1.2110 1.4170 0.117 Uiso 1 1 calc R . .
H32C H 0.3289 1.0959 1.4794 0.117 Uiso 1 1 calc R . .

loop_
_atom_site_aniso_label
_atom_site_aniso_U_11
_atom_site_aniso_U_22
_atom_site_aniso_U_33
_atom_site_aniso_U_23
_atom_site_aniso_U_13
_atom_site_aniso_U_12
Pt1 0.04948(19) 0.03853(15) 0.03860(15) 0.00666(10) -0.01156(11) -0.02167(13)
Pt2 0.05449(19) 0.03491(15) 0.03554(15) 0.00472(10) -0.01225(11) -0.01766(13)
N1 0.049(3) 0.037(3) 0.046(3) 0.002(2) -0.015(2) -0.018(3)
O4 0.051(3) 0.052(3) 0.051(2) 0.000(2) -0.006(2) -0.023(2)
O2 0.056(3) 0.051(3) 0.047(2) 0.015(2) -0.018(2) -0.019(2)
C23 0.069(5) 0.043(3) 0.048(4) 0.019(3) -0.024(3) -0.032(4)
O1 0.057(3) 0.052(3) 0.045(2) 0.009(2) -0.009(2) -0.023(2)
C22 0.069(5) 0.039(3) 0.040(3) 0.012(3) -0.023(3) -0.030(3)
C24 0.051(4) 0.034(3) 0.052(4) 0.012(3) -0.015(3) -0.022(3)
C5 0.060(4) 0.032(3) 0.038(3) 0.003(2) -0.017(3) -0.017(3)
C7 0.063(5) 0.033(3) 0.036(3) 0.002(2) -0.013(3) -0.018(3)
C6 0.062(5) 0.038(3) 0.044(3) 0.000(3) -0.016(3) -0.018(3)
C8 0.053(4) 0.049(4) 0.050(4) 0.007(3) -0.015(3) -0.017(3)
C12 0.062(5) 0.047(4) 0.042(3) 0.001(3) -0.007(3) -0.022(4)
C1 0.053(4) 0.038(3) 0.052(4) 0.001(3) -0.010(3) -0.014(3)
C14 0.067(5) 0.045(4) 0.049(4) 0.013(3) -0.017(3) -0.017(4)
C13 0.062(5) 0.059(4) 0.050(4) 0.021(3) -0.013(3) -0.027(4)
C18 0.058(5) 0.058(4) 0.046(4) -0.001(3) -0.010(3) -0.027(4)
C31 0.053(4) 0.056(4) 0.050(4) 0.004(3) -0.014(3) -0.028(4)
C30 0.070(6) 0.061(5) 0.053(4) -0.011(3) -0.014(4) -0.030(4)
C29 0.066(5) 0.040(3) 0.048(4) -0.002(3) -0.004(3) -0.023(4)
C19 0.060(5) 0.067(5) 0.059(4) -0.004(4) -0.002(4) -0.026(4)
C25 0.065(5) 0.059(4) 0.061(4) 0.013(3) -0.022(4) -0.026(4)
C4 0.061(5) 0.051(4) 0.070(5) 0.011(4) -0.019(4) -0.020(4)
C2 0.055(5) 0.054(4) 0.064(4) 0.002(3) -0.021(4) -0.022(4)
C3 0.057(5) 0.054(4) 0.066(4) 0.010(3) -0.027(4) -0.015(4)
C28 0.086(6) 0.057(4) 0.057(4) 0.011(3) -0.026(4) -0.044(5)
C21 0.076(6) 0.060(5) 0.052(4) 0.000(3) -0.019(4) -0.031(4)
C11 0.068(5) 0.046(4) 0.041(3) 0.012(3) -0.018(3) -0.022(4)
C26 0.047(5) 0.070(5) 0.076(5) 0.024(4) -0.022(4) -0.024(4)
C27 0.082(7) 0.084(6) 0.080(6) 0.023(5) -0.038(5) -0.053(5)
C20 0.087(7) 0.067(5) 0.045(4) -0.007(3) -0.009(4) -0.028(5)
C10 0.080(6) 0.071(5) 0.049(4) 0.009(4) -0.003(4) -0.033(5)
F4 0.054(3) 0.111(4) 0.077(3) 0.018(3) -0.004(2) -0.027(3)
F1 0.066(4) 0.098(4) 0.238(8) 0.039(5) 0.016(4) -0.027(3)
F2 0.077(5) 0.136(6) 0.332(13) -0.096(8) 0.063(6) -0.024(4)
C17 0.049(5) 0.067(5) 0.099(6) 0.014(5) -0.012(5) -0.009(4)
F3 0.078(5) 0.476(18) 0.150(7) 0.133(9) -0.055(5) -0.112(8)
N2 0.049(3) 0.043(3) 0.041(3) 0.009(2) -0.009(2) -0.024(3)
C15 0.084(6) 0.084(6) 0.054(4) 0.020(4) -0.007(4) -0.046(5)
C16 0.077(6) 0.070(5) 0.074(5) 0.033(4) -0.023(4) -0.015(5)
C9 0.049(5) 0.055(4) 0.062(4) 0.000(3) -0.002(3) -0.011(4)
F8 0.058(3) 0.126(4) 0.107(4) 0.026(3) -0.020(3) -0.042(3)
F5 0.058(4) 0.312(11) 0.129(6) -0.049(7) -0.006(4) -0.039(5)
C34 0.059(7) 0.175(12) 0.074(6) -0.037(7) 0.028(5) -0.037(8)
F6 0.067(5) 0.268(13) 0.445(18) -0.257(15) 0.004(7) 0.001(7)
F7 0.108(7) 0.52(3) 0.264(13) 0.184(16) -0.017(8) -0.149(13)
O3 0.058(3) 0.054(3) 0.045(2) 0.002(2) -0.013(2) -0.032(2)
C33 0.057(5) 0.096(6) 0.075(5) -0.008(4) -0.017(4) -0.036(5)
C32 0.081(6) 0.083(6) 0.065(5) -0.023(4) 0.015(4) -0.039(5)

loop_
_atom_type_symbol
_atom_type_description
_atom_type_scat_dispersion_real
_atom_type_scat_dispersion_imag
_atom_type_scat_source
C C 0.0033 0.0016 'International Tables Vol C Tables 4.2.6.8 and 6.1.1.4'
H H 0.0000 0.0000 'International Tables Vol C Tables 4.2.6.8 and 6.1.1.4'
N N 0.0061 0.0033 'International Tables Vol C Tables 4.2.6.8 and 6.1.1.4'
O O 0.0106 0.0060 'International Tables Vol C Tables 4.2.6.8 and 6.1.1.4'
F F 0.0171 0.0103 'International Tables Vol C Tables 4.2.6.8 and 6.1.1.4'
Pt Pt -1.7033 8.3905 'International Tables Vol C Tables 4.2.6.8 and 6.1.1.4'

loop_
_geom_angle_atom_site_label_1
_geom_angle_atom_site_label_2
_geom_angle_atom_site_label_3
_geom_angle
_geom_angle_site_symmetry_1
_geom_angle_site_symmetry_3
C24 Pt1 N2 81.2(2) . .
C24 Pt1 O4 93.8(2) . .
N2 Pt1 O4 175.03(19) . .
C24 Pt1 O3 174.2(2) . .
N2 Pt1 O3 93.00(18) . .
O4 Pt1 O3 91.96(17) . .
C7 Pt2 O2 92.0(2) . .
C7 Pt2 N1 81.6(2) . .
O2 Pt2 N1 173.60(19) . .
C7 Pt2 O1 175.7(2) . .
O2 Pt2 O1 92.26(17) . .
N1 Pt2 O1 94.13(19) . .
C1 N1 C5 120.5(5) . .
C1 N1 Pt2 124.0(4) . .
C5 N1 Pt2 115.5(4) . .
C29 O4 Pt1 125.0(4) . .
C14 O2 Pt2 124.7(5) . .
C24 C23 C28 122.4(7) . .
C24 C23 C22 115.1(5) . .
C28 C23 C22 122.4(6) . .
C12 O1 Pt2 123.5(4) . .
C21 C22 N2 118.2(7) . .
C21 C22 C23 129.3(6) . .
N2 C22 C23 112.4(5) . .
C23 C24 C25 118.0(6) . .
C23 C24 Pt1 115.5(5) . .
C25 C24 Pt1 126.5(5) . .
N1 C5 C4 118.1(6) . .
N1 C5 C6 113.5(5) . .
C4 C5 C6 128.4(6) . .
C8 C7 C6 118.6(6) . .
C8 C7 Pt2 127.7(4) . .
C6 C7 Pt2 113.6(5) . .
C11 C6 C7 121.4(6) . .
C11 C6 C5 122.9(6) . .
C7 C6 C5 115.7(6) . .
C9 C8 C7 118.8(6) . .
C9 C8 H8A 120.6 . .
C7 C8 H8A 120.6 . .
O1 C12 C13 125.6(6) . .
O1 C12 C15 115.4(7) . .
C13 C12 C15 119.0(6) . .
N1 C1 C2 121.8(6) . .
N1 C1 H1A 119.1 . .
C2 C1 H1A 119.1 . .
O2 C14 C13 126.2(6) . .
O2 C14 C16 114.1(7) . .
C13 C14 C16 119.7(6) . .
C12 C13 C14 127.7(6) . .
C12 C13 H13A 116.1 . .
C14 C13 H13A 116.1 . .
N2 C18 C19 121.9(6) . .
N2 C18 H18A 119.1 . .
C19 C18 H18A 119.1 . .
O3 C31 C30 125.3(6) . .
O3 C31 C33 116.0(6) . .
C30 C31 C33 118.6(6) . .
C29 C30 C31 127.6(6) . .
C29 C30 H30A 116.2 . .
C31 C30 H30A 116.2 . .
O4 C29 C30 126.1(6) . .
O4 C29 C32 112.7(7) . .
C30 C29 C32 121.2(6) . .
C18 C19 C20 118.7(7) . .
C18 C19 C34 118.6(7) . .
C20 C19 C34 122.5(8) . .
C26 C25 C24 118.1(7) . .
C26 C25 H25A 120.9 . .
C24 C25 H25A 120.9 . .
C3 C4 C5 121.7(7) . .
C3 C4 H4A 119.1 . .
C5 C4 H4A 119.1 . .
C1 C2 C3 119.0(7) . .
C1 C2 C17 120.2(7) . .
C3 C2 C17 120.7(7) . .
C4 C3 C2 118.9(7) . .
C4 C3 H3A 120.6 . .
C2 C3 H3A 120.6 . .
C27 C28 C23 118.0(7) . .
C27 C28 H28A 121.0 . .
C23 C28 H28A 121.0 . .
C22 C21 C20 121.1(7) . .
C22 C21 H21A 119.4 . .
C20 C21 H21A 119.4 . .
C10 C11 C6 119.2(6) . .
C10 C11 H11A 120.4 . .
C6 C11 H11A 120.4 . .
F8 C26 C27 118.5(7) . .
F8 C26 C25 117.0(7) . .
C27 C26 C25 124.5(8) . .
C26 C27 C28 118.9(7) . .
C26 C27 H27A 120.5 . .
C28 C27 H27A 120.5 . .
C21 C20 C19 119.3(7) . .
C21 C20 H20A 120.4 . .
C19 C20 H20A 120.4 . .
C11 C10 C9 118.6(7) . .
C11 C10 H10A 120.7 . .
C9 C10 H10A 120.7 . .
F2 C17 F3 103.7(10) . .
F2 C17 F1 103.5(9) . .
F3 C17 F1 104.7(9) . .
F2 C17 C2 114.3(8) . .
F3 C17 C2 113.2(8) . .
F1 C17 C2 116.2(7) . .
C18 N2 C22 120.8(6) . .
C18 N2 Pt1 123.5(4) . .
C22 N2 Pt1 115.7(4) . .
C12 C15 H15A 109.5 . .
C12 C15 H15B 109.5 . .
H15A C15 H15B 109.5 . .
C12 C15 H15C 109.5 . .
H15A C15 H15C 109.5 . .
H15B C15 H15C 109.5 . .
C14 C16 H16A 109.5 . .
C14 C16 H16B 109.5 . .
H16A C16 H16B 109.5 . .
C14 C16 H16C 109.5 . .
H16A C16 H16C 109.5 . .
H16B C16 H16C 109.5 . .
F4 C9 C8 118.6(6) . .
F4 C9 C10 118.2(7) . .
C8 C9 C10 123.3(7) . .
F6 C34 F5 108.5(14) . .
F6 C34 F7 99.1(11) . .
F5 C34 F7 100.9(14) . .
F6 C34 C19 116.5(11) . .
F5 C34 C19 117.2(8) . .
F7 C34 C19 112.1(13) . .
C31 O3 Pt1 124.0(4) . .
C31 C33 H33A 109.5 . .
C31 C33 H33B 109.5 . .
H33A C33 H33B 109.5 . .
C31 C33 H33C 109.5 . .
H33A C33 H33C 109.5 . .
H33B C33 H33C 109.5 . .
C29 C32 H32A 109.5 . .
C29 C32 H32B 109.5 . .
H32A C32 H32B 109.5 . .
C29 C32 H32C 109.5 . .
H32A C32 H32C 109.5 . .
H32B C32 H32C 109.5 . .

loop_
_geom_bond_atom_site_label_1
_geom_bond_atom_site_label_2
_geom_bond_distance
_geom_bond_site_symmetry_2
Pt1 C24 1.957(6) .
Pt1 N2 1.992(5) .
Pt1 O4 1.987(4) .
Pt1 O3 2.082(4) .
Pt2 C7 1.980(6) .
Pt2 O2 1.996(4) .
Pt2 N1 1.995(5) .
Pt2 O1 2.080(4) .
N1 C1 1.329(8) .
N1 C5 1.377(7) .
O4 C29 1.292(8) .
O2 C14 1.287(7) .
C23 C24 1.381(9) .
C23 C28 1.435(9) .
C23 C22 1.457(9) .
O1 C12 1.269(7) .
C22 C21 1.377(10) .
C22 N2 1.382(7) .
C24 C25 1.397(10) .
C5 C4 1.393(9) .
C5 C6 1.437(9) .
C7 C8 1.391(9) .
C7 C6 1.406(8) .
C6 C11 1.382(9) .
C8 C9 1.363(9) .
C8 H8A 0.9300 .
C12 C13 1.402(10) .
C12 C15 1.493(10) .
C1 C2 1.382(9) .
C1 H1A 0.9300 .
C14 C13 1.388(10) .
C14 C16 1.495(10) .
C13 H13A 0.9300 .
C18 N2 1.315(8) .
C18 C19 1.373(9) .
C18 H18A 0.9300 .
C31 O3 1.256(7) .
C31 C30 1.411(10) .
C31 C33 1.487(9) .
C30 C29 1.381(10) .
C30 H30A 0.9300 .
C29 C32 1.504(10) .
C19 C20 1.384(10) .
C19 C34 1.473(12) .
C25 C26 1.387(10) .
C25 H25A 0.9300 .
C4 C3 1.353(11) .
C4 H4A 0.9300 .
C2 C3 1.386(10) .
C2 C17 1.474(11) .
C3 H3A 0.9300 .
C28 C27 1.368(12) .
C28 H28A 0.9300 .
C21 C20 1.358(11) .
C21 H21A 0.9300 .
C11 C10 1.385(11) .
C11 H11A 0.9300 .
C26 F8 1.381(8) .
C26 C27 1.360(11) .
C27 H27A 0.9300 .
C20 H20A 0.9300 .
C10 C9 1.380(10) .
C10 H10A 0.9300 .
F4 C9 1.365(8) .
F1 C17 1.270(10) .
F2 C17 1.258(11) .
C17 F3 1.275(10) .
C15 H15A 0.9600 .
C15 H15B 0.9600 .
C15 H15C 0.9600 .
C16 H16A 0.9600 .
C16 H16B 0.9600 .
C16 H16C 0.9600 .
F5 C34 1.243(12) .
C34 F6 1.202(13) .
C34 F7 1.247(17) .
C33 H33A 0.9600 .
C33 H33B 0.9600 .
C33 H33C 0.9600 .
C32 H32A 0.9600 .
C32 H32B 0.9600 .
C32 H32C 0.9600 .
